data_7010804
loop_
_publ_author_name
'Field, Leslie D.'
'Messerle, Barbara A.'
'Soler, Linnea'
'Buys, Irmi E.'
'Hambley, Trevor W.'

_publ_section_title
;
 Polypyrazolylmethane complexes of ruthenium
;
_journal_coden_ASTM JCSDAA
_journal_issue 13
_journal_name_full 'Journal of the Chemical Society, Dalton Transactions'
_journal_page_first 1959
_journal_page_last 1965
_journal_paper_doi 10.1039/b103939n
_journal_year 2001
_chemical_formula_sum 'C56 H54 Cl2 N6 O2.2 P2.33 Ru'
_chemical_formula_weight 1090.43
_space_group_crystal_system trigonal
_space_group_IT_number 148
_space_group_name_Hall '-P 3*'
_space_group_name_H-M_alt 'R -3 :R'
_cell_angle_alpha 90.73(2)
_cell_angle_beta 90.73(2)
_cell_angle_gamma 90.73(2)
_cell_formula_units_Z 6
_cell_length_a 20.022(4)
_cell_length_b 20.022(4)
_cell_length_c 20.022(4)
_cell_measurement_reflns_used 5084
_cell_measurement_temperature 273.2
_cell_measurement_theta_max 25.0
_cell_measurement_theta_min 2.0
_cell_volume 8024(3)
_computing_cell_refinement 'MSC/AFC Diffractometer Control'
_computing_data_collection 'MSC/AFC Diffractometer Control'
_computing_data_reduction 'teXsan (MSC, 1992-1997)'
_computing_publication_material 'teXsan (MSC, 1992-1997)'
_computing_structure_refinement 'teXsan (MSC, 1992-1997)'
_computing_structure_solution
;
SHELXS86 (Sheldrick, 1985)
;
_diffrn_ambient_temperature 273.2
_diffrn_measurement_device_type CAD-4
_diffrn_orient_matrix_UB_11 0.02336
_diffrn_orient_matrix_UB_12 -0.04067
_diffrn_orient_matrix_UB_13 0.01626
_diffrn_orient_matrix_UB_21 0.01473
_diffrn_orient_matrix_UB_22 -0.01019
_diffrn_orient_matrix_UB_23 -0.04657
_diffrn_orient_matrix_UB_31 0.04167
_diffrn_orient_matrix_UB_32 0.02731
_diffrn_orient_matrix_UB_33 0.00823
_diffrn_radiation_detector 'scintillation counter'
_diffrn_radiation_monochromator graphite
_diffrn_radiation_source 'X-ray tube'
_diffrn_radiation_type 'Mo K\a'
_diffrn_radiation_wavelength 0.7107
_diffrn_reflns_av_R_equivalents 0.05512
_diffrn_reflns_av_sigmaI/netI 0.080
_diffrn_reflns_limit_h_max 16
_diffrn_reflns_limit_h_min -13
_diffrn_reflns_limit_k_max 16
_diffrn_reflns_limit_k_min -16
_diffrn_reflns_limit_l_max 23
_diffrn_reflns_limit_l_min -23
_diffrn_reflns_number 10977
_diffrn_reflns_reduction_process 'Lp corrections applied'
_diffrn_reflns_theta_max 25.01
_diffrn_reflns_theta_min 1.01
_diffrn_standards_decay_% 0.00
_diffrn_standards_interval_count 0
_diffrn_standards_number 0
_exptl_absorpt_coefficient_mu 0.510
_exptl_absorpt_correction_type none
_exptl_crystal_colour yellow
_exptl_crystal_density_diffrn 1.354
_exptl_crystal_density_meas ?
_exptl_crystal_description prism
_exptl_crystal_F_000 3375.30
_exptl_crystal_size_max 0.14
_exptl_crystal_size_mid 0.14
_exptl_crystal_size_min 0.14
_refine_diff_density_max 0.49
_refine_diff_density_min -0.42
_refine_ls_extinction_coef 0.000000062(9)
_refine_ls_extinction_expression 'equ(3) Acta Cryst.(1968) A24, p213.'
_refine_ls_extinction_method 'Zachariasen (1967)'
_refine_ls_goodness_of_fit_all 1.861
_refine_ls_goodness_of_fit_ref 2.172
_refine_ls_hydrogen_treatment noref
_refine_ls_matrix_type full
_refine_ls_number_constraints 12
_refine_ls_number_parameters 606
_refine_ls_number_reflns 4785
_refine_ls_number_restraints 0
_refine_ls_R_factor_all 0.0873
_refine_ls_R_factor_gt 0.0476
_refine_ls_shift/su_max 0.1606
_refine_ls_shift/su_mean 0.0077
_refine_ls_structure_factor_coef F
_refine_ls_weighting_details 'w = 1/[\s^2^(Fo)]'
_refine_ls_weighting_scheme sigma
_refine_ls_wR_factor_all 0.0544
_refine_ls_wR_factor_ref 0.0514
_reflns_number_gt 4785
_reflns_number_total 7262
_reflns_threshold_expression I>2.50\s(I)
_cod_data_source_file b103939n.txt
_cod_data_source_block E_LDF42
_cod_depositor_comments
;
 Correcting the space group by changing it from 'R -3 :H' to 'R -3 :R' after
 consulting the original publication.

 Antanas Vaitkus,
 2018-01-28
;
_cod_original_cell_volume 8024.5(8)
_cod_original_sg_symbol_H-M 'R -3       '
_cod_original_formula_sum 'C56 H54 Cl2 N6 O2.20 P2.33 Ru '
_cod_database_code 7010804

loop_
_space_group_symop_id
_space_group_symop_operation_xyz
1 x,y,z
2 z,x,y
3 y,z,x
4 -x,-y,-z
5 -z,-x,-y
6 -y,-z,-x

loop_
_atom_site_label
_atom_site_fract_x
_atom_site_fract_y
_atom_site_fract_z
_atom_site_U_iso_or_equiv
_atom_site_occupancy
_atom_site_refinement_flags
_atom_site_adp_type
_atom_site_calc_flag
_atom_site_calc_attached_atom
Ru 0.25864(2) 0.58057(2) 0.06399(3) 0.0315(2) 1.000 . Uani d ?
Cl(1) 0.15304(8) 0.63591(8) 0.06353(9) 0.0477(5) 1.000 . Uani d ?
Cl(2) 0.4247 0.2974 0.4252 0.264(7) 0.400 . Uiso d ?
Cl(3) 0.4760 0.2973 0.4535 0.23(1) 0.150 . Uiso d ?
Cl(4) 0.4439 0.2737 0.5301 0.18(1) 0.150 . Uiso d ?
Cl(5) 0.4456 0.2989 0.5616 0.22(1) 0.150 . Uiso d ?
Cl(6) 0.4399 0.3572 0.6117 0.17(1) 0.150 . Uiso d ?
P(1) 0.24271(8) 0.55106(8) -0.04926(8) 0.0349(5) 1.000 . Uani d ?
P(2) 0.32320(8) 0.68069(8) 0.06097(9) 0.0352(5) 1.000 . Uani d ?
P(3) 0.0480(2) 0.0480 0.0480 0.057(2) 0.167 S Uiso d ?
P(4) 0.1251(2) 0.1251 0.1251 0.046(2) 0.167 S Uiso d ?
O(1) 0.314(1) 0.200(1) 0.337(1) 0.23(1) 1.000 . Uani d ?
O(2) 0.7032 -0.0523 0.6933 0.22(1) 0.600 . Uiso d ?
O(2') 0.744(2) -0.059(2) 0.686(2) 0.25(2) 0.400 . Uiso d ?
O(3) 0.222(1) 0.2218 0.2218 0.13(1) 0.111 S Uiso d ?
O(4) 0.170(2) 0.1697 0.1697 0.18(2) 0.080 S Uiso d ?
N(1) 0.2055(3) 0.4927(3) 0.0908(3) 0.038(2) 1.000 . Uani d ?
N(2) 0.2352(3) 0.4510(3) 0.1360(3) 0.044(2) 1.000 . Uani d ?
N(3) 0.3453(3) 0.5259(2) 0.0737(3) 0.039(2) 1.000 . Uani d ?
N(4) 0.3494(3) 0.4808(3) 0.1233(3) 0.043(2) 1.000 . Uani d ?
N(5) 0.2599(3) 0.5886(3) 0.1703(3) 0.041(2) 1.000 . Uani d ?
N(6) 0.2842(3) 0.5353(3) 0.2048(3) 0.048(2) 1.000 . Uani d ?
C(1) 0.1431(3) 0.4699(4) 0.0853(4) 0.048(2) 1.000 . Uani d ?
C(2) 0.1320(4) 0.4155(4) 0.1267(4) 0.058(3) 1.000 . Uani d ?
C(3) 0.1901(4) 0.4061(4) 0.1587(4) 0.057(3) 1.000 . Uani d ?
C(4) 0.4043(3) 0.5231(3) 0.0437(3) 0.040(2) 1.000 . Uani d ?
C(5) 0.4451(3) 0.4771(4) 0.0742(4) 0.056(3) 1.000 . Uani d ?
C(6) 0.4092(4) 0.4513(4) 0.1244(4) 0.057(3) 1.000 . Uani d ?
C(7) 0.2426(4) 0.6322(4) 0.2162(4) 0.053(2) 1.000 . Uani d ?
C(8) 0.2548(5) 0.6086(5) 0.2797(4) 0.071(3) 1.000 . Uani d ?
C(9) 0.2797(4) 0.5467(4) 0.2714(4) 0.065(3) 1.000 . Uani d ?
C(10) 0.2964(4) 0.4732(4) 0.1695(3) 0.049(2) 1.000 . Uiso d ?
C(11) 0.2308(3) 0.6128(3) -0.1142(3) 0.041(2) 1.000 . Uani d ?
C(12) 0.2241(3) 0.6789(3) -0.0987(3) 0.046(2) 1.000 . Uani d ?
C(13) 0.2100(4) 0.7254(4) -0.1467(4) 0.061(3) 1.000 . Uani d ?
C(14) 0.2026(4) 0.7063(5) -0.2121(5) 0.075(3) 1.000 . Uani d ?
C(15) 0.2085(5) 0.6413(5) -0.2309(4) 0.078(3) 1.000 . Uani d ?
C(16) 0.2219(4) 0.5926(4) -0.1822(4) 0.059(3) 1.000 . Uani d ?
C(17) 0.1645(3) 0.5037(3) -0.0661(3) 0.039(2) 1.000 . Uani d ?
C(18) 0.1067(3) 0.5396(4) -0.0704(4) 0.052(2) 1.000 . Uani d ?
C(19) 0.0454(4) 0.5076(4) -0.0790(4) 0.064(3) 1.000 . Uani d ?
C(20) 0.0397(4) 0.4403(5) -0.0826(4) 0.066(3) 1.000 . Uani d ?
C(21) 0.0963(4) 0.4042(4) -0.0793(4) 0.062(3) 1.000 . Uani d ?
C(22) 0.1585(3) 0.4363(4) -0.0712(4) 0.051(2) 1.000 . Uani d ?
C(23) 0.3065(3) 0.4941(3) -0.0806(3) 0.043(2) 1.000 . Uani d ?
C(24) 0.3482(3) 0.5099(4) -0.1329(4) 0.051(2) 1.000 . Uani d ?
C(25) 0.3998(4) 0.4667(5) -0.1515(4) 0.070(3) 1.000 . Uani d ?
C(26) 0.4078(4) 0.4079(5) -0.1165(5) 0.076(3) 1.000 . Uani d ?
C(27) 0.3674(4) 0.3922(4) -0.0646(5) 0.069(3) 1.000 . Uani d ?
C(28) 0.3173(3) 0.4358(4) -0.0463(4) 0.051(2) 1.000 . Uani d ?
C(29) 0.3971(3) 0.6893(3) 0.0073(3) 0.037(2) 1.000 . Uani d ?
C(30) 0.3968(3) 0.6611(3) -0.0568(4) 0.046(2) 1.000 . Uani d ?
C(31) 0.4493(4) 0.6686(4) -0.0984(4) 0.055(3) 1.000 . Uani d ?
C(32) 0.5041(4) 0.7051(4) -0.0771(4) 0.065(3) 1.000 . Uani d ?
C(33) 0.5059(4) 0.7338(4) -0.0149(5) 0.069(3) 1.000 . Uani d ?
C(34) 0.4519(4) 0.7261(4) 0.0263(4) 0.057(3) 1.000 . Uani d ?
C(35) 0.3641(3) 0.6967(3) 0.1431(3) 0.039(2) 1.000 . Uani d ?
C(36) 0.3605(4) 0.7577(4) 0.1768(4) 0.051(2) 1.000 . Uani d ?
C(37) 0.3919(4) 0.7682(4) 0.2388(4) 0.067(3) 1.000 . Uani d ?
C(38) 0.4288(4) 0.7169(5) 0.2651(4) 0.073(3) 1.000 . Uani d ?
C(39) 0.4351(4) 0.6564(4) 0.2313(4) 0.067(3) 1.000 . Uani d ?
C(40) 0.4026(4) 0.6475(4) 0.1708(4) 0.052(2) 1.000 . Uani d ?
C(41) 0.2813(3) 0.7601(3) 0.0452(3) 0.037(2) 1.000 . Uani d ?
C(42) 0.2280(4) 0.7787(3) 0.0862(4) 0.052(2) 1.000 . Uani d ?
C(43) 0.1959(3) 0.8386(4) 0.0773(4) 0.053(2) 1.000 . Uani d ?
C(44) 0.2157(4) 0.8802(4) 0.0262(4) 0.059(3) 1.000 . Uani d ?
C(45) 0.2664(4) 0.8621(4) -0.0150(4) 0.053(2) 1.000 . Uani d ?
C(46) 0.2994(3) 0.8026(3) -0.0047(3) 0.043(2) 1.000 . Uani d ?
C(47) 0.0756(7) 0.0615(6) 0.1748(6) 0.146(6) 1.000 . Uani d ?
C(48) 0.0639(7) 0.0102(8) 0.1337(6) 0.155(6) 1.000 . Uani d ?
C(49) 0.0483(6) -0.0486(7) 0.1591(7) 0.119(5) 1.000 . Uani d ?
C(50) 0.0404(5) -0.0573(6) 0.2259(9) 0.101(5) 1.000 . Uani d ?
C(51) 0.0488(5) -0.0025(9) 0.2679(5) 0.105(5) 1.000 . Uani d ?
C(52) 0.0659(6) 0.0561(6) 0.2411(7) 0.113(5) 1.000 . Uani d ?
C(53) 0.321(2) 0.227(1) 0.374(1) 0.17(1) 1.000 . Uani d ?
C(54) 0.3780 0.2812 0.3949 0.26(2) 0.600 . Uiso d ?
C(55) 0.739(1) -0.027(2) 0.7518(8) 0.28(1) 1.000 . Uani d ?
C(56') 0.772(2) 0.021(2) 0.714(3) 0.18(2) 0.400 . Uiso d ?
C(56) 0.7491 0.0328 0.7640 0.14(1) 0.600 . Uiso d ?
H(1) 0.1101 0.4883 0.0567 0.058 1.000 . Uiso c ?
H(2) 0.0918 0.3904 0.1312 0.070 1.000 . Uiso c ?
H(3) 0.1983 0.3735 0.1918 0.069 1.000 . Uiso c ?
H(4) 0.4166 0.5492 0.0065 0.048 1.000 . Uiso c ?
H(5) 0.4894 0.4660 0.0621 0.067 1.000 . Uiso c ?
H(6) 0.4235 0.4183 0.1550 0.068 1.000 . Uiso c ?
H(7) 0.2240 0.6746 0.2070 0.064 1.000 . Uiso c ?
H(8) 0.2472 0.6313 0.3209 0.086 1.000 . Uiso c ?
H(9) 0.2917 0.5168 0.3059 0.078 1.000 . Uiso c ?
H(10) 0.2295 0.6933 -0.0535 0.055 1.000 . Uiso c ?
H(11) 0.2053 0.7710 -0.1343 0.073 1.000 . Uiso c ?
H(12) 0.1932 0.7389 -0.2449 0.091 1.000 . Uiso c ?
H(13) 0.2036 0.6286 -0.2766 0.093 1.000 . Uiso c ?
H(14) 0.2250 0.5468 -0.1948 0.071 1.000 . Uiso c ?
H(15) 0.1088 0.5870 -0.0674 0.062 1.000 . Uiso c ?
H(16) 0.0063 0.5337 -0.0825 0.077 1.000 . Uiso c ?
H(17) -0.0028 0.4190 -0.0874 0.079 1.000 . Uiso c ?
H(18) 0.0938 0.3568 -0.0825 0.074 1.000 . Uiso c ?
H(19) 0.1977 0.4101 -0.0693 0.062 1.000 . Uiso c ?
H(20) 0.2898 0.4252 -0.0094 0.061 1.000 . Uiso c ?
H(21) 0.3736 0.3517 -0.0411 0.083 1.000 . Uiso c ?
H(22) 0.4421 0.3781 -0.1290 0.092 1.000 . Uiso c ?
H(23) 0.4285 0.4775 -0.1872 0.084 1.000 . Uiso c ?
H(24) 0.3419 0.5503 -0.1564 0.061 1.000 . Uiso c ?
H(25) 0.3354 0.7911 -0.0329 0.051 1.000 . Uiso c ?
H(26) 0.2790 0.8903 -0.0507 0.064 1.000 . Uiso c ?
H(27) 0.1939 0.9215 0.0198 0.071 1.000 . Uiso c ?
H(28) 0.1606 0.8512 0.1059 0.064 1.000 . Uiso c ?
H(29) 0.2138 0.7497 0.1205 0.062 1.000 . Uiso c ?
H(30) 0.3362 0.7930 0.1571 0.061 1.000 . Uiso c ?
H(31) 0.3879 0.8095 0.2622 0.080 1.000 . Uiso c ?
H(32) 0.4505 0.7231 0.3072 0.088 1.000 . Uiso c ?
H(33) 0.4614 0.6218 0.2496 0.081 1.000 . Uiso c ?
H(34) 0.4068 0.6062 0.1475 0.063 1.000 . Uiso c ?
H(35) 0.4530 0.7471 0.0691 0.068 1.000 . Uiso c ?
H(36) 0.5440 0.7589 -0.0002 0.083 1.000 . Uiso c ?
H(37) 0.5412 0.7104 -0.1058 0.078 1.000 . Uiso c ?
H(38) 0.4481 0.6488 -0.1418 0.066 1.000 . Uiso c ?
H(39) 0.3588 0.6360 -0.0717 0.055 1.000 . Uiso c ?
H(50) 0.0714 0.0945 0.2691 0.136 1.000 . Uiso c ?
H(51) 0.0425 -0.0062 0.3146 0.126 1.000 . Uiso c ?
H(52) 0.0293 -0.1000 0.2432 0.122 1.000 . Uiso c ?
H(53) 0.0426 -0.0860 0.1298 0.143 1.000 . Uiso c ?
H(59) 0.3088 0.4405 0.2012 0.059 1.000 . Uiso c ?

loop_
_atom_site_aniso_label
_atom_site_aniso_U_11
_atom_site_aniso_U_22
_atom_site_aniso_U_33
_atom_site_aniso_U_12
_atom_site_aniso_U_13
_atom_site_aniso_U_23
Ru 0.0277(3) 0.0299(3) 0.0368(3) -0.0001(2) 0.0019(2) 0.0008(2)
Cl(1) 0.034(1) 0.044(1) 0.066(1) 0.0062(8) 0.0039(8) -0.0014(9)
P(1) 0.0304(9) 0.035(1) 0.039(1) -0.0007(7) -0.0005(7) -0.0011(8)
P(2) 0.034(1) 0.033(1) 0.038(1) -0.0015(7) 0.0017(8) -0.0006(8)
O(1) 0.09(1) 0.38(3) 0.24(2) 0.12(1) 0.11(1) 0.16(2)
N(1) 0.034(3) 0.039(3) 0.041(3) -0.002(3) 0.005(2) 0.004(3)
N(2) 0.049(4) 0.038(3) 0.046(4) -0.002(3) 0.002(3) 0.011(3)
N(3) 0.033(3) 0.032(3) 0.053(4) 0.002(2) -0.005(3) 0.004(3)
N(4) 0.037(3) 0.047(4) 0.046(4) 0.009(3) 0.001(3) 0.010(3)
N(5) 0.040(3) 0.040(3) 0.044(3) -0.003(3) 0.005(3) -0.003(3)
N(6) 0.056(4) 0.052(4) 0.037(4) 0.007(3) 0.001(3) 0.005(3)
C(1) 0.040(4) 0.050(5) 0.054(5) -0.006(4) 0.011(3) -0.005(4)
C(2) 0.049(5) 0.052(5) 0.074(6) -0.019(4) 0.011(4) 0.006(4)
C(3) 0.071(6) 0.038(4) 0.063(5) -0.002(4) 0.019(4) 0.010(4)
C(4) 0.030(4) 0.044(4) 0.046(4) 0.001(3) 0.001(3) -0.005(3)
C(5) 0.036(4) 0.060(5) 0.071(6) 0.009(4) -0.004(4) 0.008(4)
C(6) 0.047(5) 0.057(5) 0.068(6) 0.012(4) -0.008(4) 0.013(4)
C(7) 0.051(5) 0.051(5) 0.057(5) -0.006(4) 0.013(4) -0.009(4)
C(8) 0.091(7) 0.079(7) 0.044(5) -0.011(5) 0.014(5) -0.009(5)
C(9) 0.076(6) 0.084(7) 0.035(5) -0.005(5) -0.005(4) 0.006(4)
C(11) 0.030(4) 0.050(4) 0.042(4) -0.004(3) -0.004(3) 0.000(3)
C(12) 0.042(4) 0.045(4) 0.051(5) -0.003(3) -0.004(3) 0.003(4)
C(13) 0.070(6) 0.046(5) 0.067(6) -0.006(4) -0.004(5) 0.015(4)
C(14) 0.079(7) 0.066(6) 0.081(7) -0.007(5) -0.013(5) 0.028(5)
C(15) 0.085(7) 0.111(8) 0.037(5) -0.007(6) -0.010(4) 0.017(5)
C(16) 0.058(5) 0.067(6) 0.051(5) -0.004(4) -0.002(4) -0.012(4)
C(17) 0.035(4) 0.043(4) 0.039(4) -0.006(3) -0.001(3) -0.005(3)
C(18) 0.032(4) 0.062(5) 0.061(5) -0.004(4) -0.004(3) -0.010(4)
C(19) 0.037(5) 0.083(7) 0.071(6) -0.006(4) -0.004(4) -0.002(5)
C(20) 0.045(5) 0.078(7) 0.073(6) -0.019(5) 0.005(4) -0.019(5)
C(21) 0.061(6) 0.058(5) 0.065(5) -0.024(4) 0.003(4) -0.016(4)
C(22) 0.046(4) 0.049(5) 0.058(5) -0.008(4) 0.001(4) -0.012(4)
C(23) 0.039(4) 0.044(4) 0.045(4) 0.001(3) -0.004(3) -0.013(3)
C(24) 0.038(4) 0.062(5) 0.053(5) -0.007(4) 0.002(4) -0.016(4)
C(25) 0.046(5) 0.091(7) 0.072(6) -0.010(5) 0.012(4) -0.033(5)
C(26) 0.043(5) 0.073(7) 0.112(8) 0.005(5) -0.005(5) -0.043(6)
C(27) 0.061(6) 0.053(5) 0.092(7) 0.009(4) -0.014(5) -0.017(5)
C(28) 0.041(4) 0.046(5) 0.065(5) 0.009(4) -0.009(4) -0.018(4)
C(29) 0.031(4) 0.038(4) 0.043(4) 0.002(3) 0.004(3) 0.005(3)
C(30) 0.035(4) 0.047(4) 0.055(5) -0.001(3) 0.004(3) 0.005(4)
C(31) 0.051(5) 0.060(5) 0.055(5) 0.004(4) 0.013(4) 0.006(4)
C(32) 0.048(5) 0.061(6) 0.087(7) -0.001(4) 0.031(5) 0.016(5)
C(33) 0.050(5) 0.065(6) 0.092(7) -0.023(4) 0.020(5) -0.007(5)
C(34) 0.043(5) 0.058(5) 0.070(6) -0.009(4) 0.008(4) -0.006(4)
C(35) 0.032(4) 0.041(4) 0.044(4) -0.009(3) 0.003(3) -0.002(3)
C(36) 0.048(5) 0.050(5) 0.054(5) -0.011(4) -0.004(4) 0.000(4)
C(37) 0.075(6) 0.059(6) 0.065(6) -0.013(5) -0.009(5) -0.014(4)
C(38) 0.085(7) 0.087(7) 0.047(5) -0.024(5) -0.024(5) -0.005(5)
C(39) 0.069(6) 0.065(6) 0.067(6) -0.002(5) -0.025(5) -0.001(5)
C(40) 0.049(5) 0.050(5) 0.056(5) -0.003(4) -0.011(4) -0.008(4)
C(41) 0.038(4) 0.031(4) 0.041(4) -0.002(3) -0.001(3) -0.005(3)
C(42) 0.054(5) 0.038(4) 0.064(5) 0.005(4) 0.007(4) 0.007(4)
C(43) 0.046(5) 0.046(5) 0.068(5) 0.007(4) 0.007(4) -0.002(4)
C(44) 0.051(5) 0.041(5) 0.085(6) -0.002(4) -0.003(4) 0.006(4)
C(45) 0.051(5) 0.045(5) 0.063(5) -0.006(4) 0.001(4) 0.010(4)
C(46) 0.041(4) 0.040(4) 0.048(4) -0.003(3) 0.002(3) 0.000(3)
C(47) 0.22(1) 0.12(1) 0.100(9) -0.103(9) -0.11(1) 0.074(8)
C(48) 0.16(1) 0.22(2) 0.082(8) -0.15(1) 0.003(8) 0.02(1)
C(49) 0.094(9) 0.12(1) 0.14(1) -0.011(8) 0.041(9) -0.041(9)
C(50) 0.049(6) 0.081(8) 0.18(1) 0.005(6) 0.001(8) 0.071(9)
C(51) 0.065(7) 0.19(1) 0.057(7) 0.021(9) 0.003(5) 0.042(8)
C(52) 0.13(1) 0.083(8) 0.13(1) 0.003(7) -0.059(9) -0.008(8)
C(53) 0.09(1) 0.20(2) 0.22(3) 0.08(1) 0.07(2) 0.17(2)
C(55) 0.24(2) 0.50(4) 0.10(1) 0.07(2) -0.08(1) 0.08(2)

loop_
_atom_type_symbol
_atom_type_oxidation_number
_atom_type_number_in_cell
_atom_type_scat_dispersion_real
_atom_type_scat_dispersion_imag
_atom_type_scat_source
C 0 336 0.002 0.002
;International Tables for Crystallography
(1992, Vol. C, Tables 4.2.6.8 and 6.1.1.1)
;
H 0 324 0.000 0.000
;International Tables for Crystallography
(1992, Vol. C, Table 6.1.1.2)
;
N 0 36 0.004 0.003
;International Tables for Crystallography
(1992, Vol. C, Tables 4.2.6.8 and 6.1.1.1)
;
P 0 13 0.090 0.095
;International Tables for Crystallography
(1992, Vol. C, Tables 4.2.6.8 and 6.1.1.1)
;
Cl 0 12 0.132 0.159
;International Tables for Crystallography
(1992, Vol. C, Tables 4.2.6.8 and 6.1.1.1)
;
Ru 0 6 -1.420 0.836
;International Tables for Crystallography
(1992, Vol. C, Tables 4.2.6.8 and 6.1.1.1)
;
O 0 13 0.008 0.006
;International Tables for Crystallography
(1992, Vol. C, Tables 4.2.6.8 and 6.1.1.1)
;

loop_
_geom_angle_atom_site_label_1
_geom_angle_atom_site_label_2
_geom_angle_atom_site_label_3
_geom_angle
_geom_angle_site_symmetry_1
_geom_angle_site_symmetry_2
_geom_angle_site_symmetry_3
_geom_angle_publ_flag
Cl(1) Ru P(1) 90.00(6) . . . yes
Cl(1) Ru P(2) 94.80(6) . . . yes
Cl(1) Ru N(1) 87.0(1) . . . yes
Cl(1) Ru N(3) 173.1(2) . . . yes
Cl(1) Ru N(5) 88.5(2) . . . yes
P(1) Ru P(2) 103.96(6) . . . yes
P(1) Ru N(1) 89.2(1) . . . yes
P(1) Ru N(3) 93.7(2) . . . yes
P(1) Ru N(5) 167.5(1) . . . yes
P(2) Ru N(1) 166.7(1) . . . yes
P(2) Ru N(3) 90.0(1) . . . yes
P(2) Ru N(5) 88.5(1) . . . yes
N(1) Ru N(3) 87.3(2) . . . yes
N(1) Ru N(5) 78.4(2) . . . yes
N(3) Ru N(5) 86.6(2) . . . yes
Cl(3) Cl(2) Cl(4) 52.26 . . . yes
Cl(3) Cl(2) C(54) 163.03 . . . yes
Cl(4) Cl(2) C(54) 125.19 . . . yes
Cl(2) Cl(3) Cl(4) 95.74 . . . yes
Cl(2) Cl(3) Cl(5) 102.64 . . . yes
Cl(4) Cl(3) Cl(5) 17.86 . . . yes
Cl(2) Cl(4) Cl(3) 32.00 . . . yes
Cl(2) Cl(4) Cl(5) 127.92 . . . yes
Cl(2) Cl(4) Cl(6) 120.15 . . . yes
Cl(3) Cl(4) Cl(5) 120.43 . . . yes
Cl(3) Cl(4) Cl(6) 115.99 . . . yes
Cl(5) Cl(4) Cl(6) 8.31 . . . yes
Cl(3) Cl(5) Cl(4) 41.71 . . . yes
Cl(3) Cl(5) Cl(6) 130.91 . . . yes
Cl(4) Cl(5) Cl(6) 167.37 . . . yes
Cl(4) Cl(6) Cl(5) 4.33 . . . yes
Ru P(1) C(11) 122.7(2) . . . yes
Ru P(1) C(17) 113.5(2) . . . yes
Ru P(1) C(23) 113.1(2) . . . yes
C(11) P(1) C(17) 96.4(3) . . . yes
C(11) P(1) C(23) 105.8(3) . . . yes
C(17) P(1) C(23) 102.6(3) . . . yes
Ru P(2) C(29) 122.1(2) . . . yes
Ru P(2) C(35) 110.1(2) . . . yes
Ru P(2) C(41) 119.3(2) . . . yes
C(29) P(2) C(35) 98.9(3) . . . yes
C(29) P(2) C(41) 100.9(3) . . . yes
C(35) P(2) C(41) 102.2(3) . . . yes
C(48) P(3) C(48) 106.4(5) . . 2 yes
C(48) P(3) C(48) 106.4(5) . . 3 yes
C(48) P(3) C(48) 106.4(5) 2 . 3 yes
O(4) P(4) C(47) 112.3(4) . . . yes
O(4) P(4) C(47) 112.3(4) . . 2 yes
O(4) P(4) C(47) 112.3(4) . . 3 yes
C(47) P(4) C(47) 106.5(4) . . 2 yes
C(47) P(4) C(47) 106.5(4) . . 3 yes
C(47) P(4) C(47) 106.5(4) 2 . 3 yes
O(2') O(2) C(55) 74(3) . . . yes
O(2) O(2') C(55) 72(3) . . . yes
O(2) O(2') C(56') 96(3) . . . yes
C(55) O(2') C(56') 50(2) . . . yes
Ru N(1) N(2) 117.8(4) . . . yes
Ru N(1) C(1) 136.6(5) . . . yes
N(2) N(1) C(1) 104.3(5) . . . yes
N(1) N(2) C(3) 110.4(6) . . . yes
N(1) N(2) C(10) 118.7(5) . . . yes
C(3) N(2) C(10) 126.8(6) . . . yes
Ru N(3) N(4) 118.5(4) . . . yes
Ru N(3) C(4) 136.9(5) . . . yes
N(4) N(3) C(4) 104.6(5) . . . yes
N(3) N(4) C(6) 111.4(6) . . . yes
N(3) N(4) C(10) 120.7(5) . . . yes
C(6) N(4) C(10) 127.8(6) . . . yes
Ru N(5) N(6) 117.0(4) . . . yes
Ru N(5) C(7) 137.8(5) . . . yes
N(6) N(5) C(7) 105.2(6) . . . yes
N(5) N(6) C(9) 110.2(6) . . . yes
N(5) N(6) C(10) 119.3(5) . . . yes
C(9) N(6) C(10) 129.0(7) . . . yes
N(1) C(1) C(2) 111.6(7) . . . yes
N(1) C(1) H(1) 124.2 . . . no
C(2) C(1) H(1) 124.2 . . . no
C(1) C(2) C(3) 105.3(7) . . . yes
C(1) C(2) H(2) 127.3 . . . no
C(3) C(2) H(2) 127.3 . . . no
N(2) C(3) C(2) 108.3(6) . . . yes
N(2) C(3) H(3) 125.9 . . . no
C(2) C(3) H(3) 125.8 . . . no
N(3) C(4) C(5) 110.9(6) . . . yes
N(3) C(4) H(4) 124.5 . . . no
C(5) C(4) H(4) 124.5 . . . no
C(4) C(5) C(6) 105.8(6) . . . yes
C(4) C(5) H(5) 127.1 . . . no
C(6) C(5) H(5) 127.1 . . . no
N(4) C(6) C(5) 107.3(6) . . . yes
N(4) C(6) H(6) 126.4 . . . no
C(5) C(6) H(6) 126.4 . . . no
N(5) C(7) C(8) 111.4(7) . . . yes
N(5) C(7) H(7) 124.3 . . . no
C(8) C(7) H(7) 124.3 . . . no
C(7) C(8) C(9) 106.0(7) . . . yes
C(7) C(8) H(8) 127.0 . . . no
C(9) C(8) H(8) 127.0 . . . no
N(6) C(9) C(8) 107.2(7) . . . yes
N(6) C(9) H(9) 126.4 . . . no
C(8) C(9) H(9) 126.4 . . . no
N(2) C(10) N(4) 111.2(6) . . . yes
N(2) C(10) N(6) 109.0(6) . . . yes
N(2) C(10) H(59) 108.5 . . . no
N(4) C(10) N(6) 111.0(6) . . . yes
N(4) C(10) H(59) 108.5 . . . no
N(6) C(10) H(59) 108.5 . . . no
P(1) C(11) C(12) 121.2(5) . . . yes
P(1) C(11) C(16) 120.7(5) . . . yes
C(12) C(11) C(16) 117.9(6) . . . yes
C(11) C(12) C(13) 121.8(7) . . . yes
C(11) C(12) H(10) 119.1 . . . no
C(13) C(12) H(10) 119.1 . . . no
C(12) C(13) C(14) 120.3(8) . . . yes
C(12) C(13) H(11) 119.8 . . . no
C(14) C(13) H(11) 119.8 . . . no
C(13) C(14) C(15) 120.8(8) . . . yes
C(13) C(14) H(12) 119.6 . . . no
C(15) C(14) H(12) 119.6 . . . no
C(14) C(15) C(16) 119.7(8) . . . yes
C(14) C(15) H(13) 120.2 . . . no
C(16) C(15) H(13) 120.1 . . . no
C(11) C(16) C(15) 119.4(7) . . . yes
C(11) C(16) H(14) 120.3 . . . no
C(15) C(16) H(14) 120.3 . . . no
P(1) C(17) C(18) 117.1(5) . . . yes
P(1) C(17) C(22) 125.7(5) . . . yes
C(18) C(17) C(22) 117.1(6) . . . yes
C(17) C(18) C(19) 120.7(7) . . . yes
C(17) C(18) H(15) 119.7 . . . no
C(19) C(18) H(15) 119.6 . . . no
C(18) C(19) C(20) 121.9(8) . . . yes
C(18) C(19) H(16) 119.0 . . . no
C(20) C(19) H(16) 119.0 . . . no
C(19) C(20) C(21) 118.1(7) . . . yes
C(19) C(20) H(17) 121.0 . . . no
C(21) C(20) H(17) 121.0 . . . no
C(20) C(21) C(22) 120.3(8) . . . yes
C(20) C(21) H(18) 119.8 . . . no
C(22) C(21) H(18) 119.9 . . . no
C(17) C(22) C(21) 121.9(7) . . . yes
C(17) C(22) H(19) 119.1 . . . no
C(21) C(22) H(19) 119.1 . . . no
P(1) C(23) C(24) 122.9(6) . . . yes
P(1) C(23) C(28) 118.0(5) . . . yes
C(24) C(23) C(28) 118.9(7) . . . yes
C(23) C(24) C(25) 120.5(7) . . . yes
C(23) C(24) H(24) 119.7 . . . no
C(25) C(24) H(24) 119.7 . . . no
C(24) C(25) C(26) 118.7(8) . . . yes
C(24) C(25) H(23) 120.7 . . . no
C(26) C(25) H(23) 120.7 . . . no
C(25) C(26) C(27) 121.2(8) . . . yes
C(25) C(26) H(22) 119.4 . . . no
C(27) C(26) H(22) 119.4 . . . no
C(26) C(27) C(28) 119.5(8) . . . yes
C(26) C(27) H(21) 120.3 . . . no
C(28) C(27) H(21) 120.3 . . . no
C(23) C(28) C(27) 121.2(7) . . . yes
C(23) C(28) H(20) 119.4 . . . no
C(27) C(28) H(20) 119.4 . . . no
P(2) C(29) C(30) 120.3(5) . . . yes
P(2) C(29) C(34) 122.3(5) . . . yes
C(30) C(29) C(34) 117.2(6) . . . yes
C(29) C(30) C(31) 121.8(6) . . . yes
C(29) C(30) H(39) 119.1 . . . no
C(31) C(30) H(39) 119.1 . . . no
C(30) C(31) C(32) 119.3(7) . . . yes
C(30) C(31) H(38) 120.3 . . . no
C(32) C(31) H(38) 120.4 . . . no
C(31) C(32) C(33) 120.4(7) . . . yes
C(31) C(32) H(37) 119.8 . . . no
C(33) C(32) H(37) 119.8 . . . no
C(32) C(33) C(34) 119.5(7) . . . yes
C(32) C(33) H(36) 120.3 . . . no
C(34) C(33) H(36) 120.2 . . . no
C(29) C(34) C(33) 121.8(7) . . . yes
C(29) C(34) H(35) 119.1 . . . no
C(33) C(34) H(35) 119.1 . . . no
P(2) C(35) C(36) 122.8(5) . . . yes
P(2) C(35) C(40) 118.9(5) . . . yes
C(36) C(35) C(40) 118.2(6) . . . yes
C(35) C(36) C(37) 121.5(7) . . . yes
C(35) C(36) H(30) 119.3 . . . no
C(37) C(36) H(30) 119.3 . . . no
C(36) C(37) C(38) 118.1(8) . . . yes
C(36) C(37) H(31) 121.0 . . . no
C(38) C(37) H(31) 120.9 . . . no
C(37) C(38) C(39) 121.5(7) . . . yes
C(37) C(38) H(32) 119.3 . . . no
C(39) C(38) H(32) 119.3 . . . no
C(38) C(39) C(40) 118.8(8) . . . yes
C(38) C(39) H(33) 120.6 . . . no
C(40) C(39) H(33) 120.6 . . . no
C(35) C(40) C(39) 121.9(7) . . . yes
C(35) C(40) H(34) 119.1 . . . no
C(39) C(40) H(34) 119.0 . . . no
P(2) C(41) C(42) 118.9(5) . . . yes
P(2) C(41) C(46) 123.3(5) . . . yes
C(42) C(41) C(46) 117.8(6) . . . yes
C(41) C(42) C(43) 121.0(7) . . . yes
C(41) C(42) H(29) 119.5 . . . no
C(43) C(42) H(29) 119.5 . . . no
C(42) C(43) C(44) 119.3(7) . . . yes
C(42) C(43) H(28) 120.3 . . . no
C(44) C(43) H(28) 120.4 . . . no
C(43) C(44) C(45) 120.5(7) . . . yes
C(43) C(44) H(27) 119.7 . . . no
C(45) C(44) H(27) 119.8 . . . no
C(44) C(45) C(46) 119.8(7) . . . yes
C(44) C(45) H(26) 120.1 . . . no
C(46) C(45) H(26) 120.1 . . . no
C(41) C(46) C(45) 121.5(6) . . . yes
C(41) C(46) H(25) 119.2 . . . no
C(45) C(46) H(25) 119.2 . . . no
P(4) C(47) C(48) 106(1) . . . yes
P(4) C(47) C(52) 131(1) . . . yes
C(48) C(47) C(52) 121(1) . . . yes
P(3) C(48) C(47) 106(1) . . . yes
P(3) C(48) C(49) 132(1) . . . yes
C(47) C(48) C(49) 119(1) . . . yes
C(48) C(49) C(50) 122(1) . . . yes
C(48) C(49) H(53) 118.9 . . . no
C(50) C(49) H(53) 118.9 . . . no
C(49) C(50) C(51) 118(1) . . . yes
C(49) C(50) H(52) 120.8 . . . no
C(51) C(50) H(52) 120.9 . . . no
C(50) C(51) C(52) 118(1) . . . yes
C(50) C(51) H(51) 120.8 . . . no
C(52) C(51) H(51) 120.8 . . . no
C(47) C(52) C(51) 121(1) . . . yes
C(47) C(52) H(50) 119.6 . . . no
C(51) C(52) H(50) 119.5 . . . no
O(1) C(53) C(54) 134(3) . . . yes
Cl(2) C(54) C(53) 151.6(6) . . . yes
O(2) C(55) O(2') 34(2) . . . yes
O(2) C(55) C(56') 91(2) . . . yes
O(2) C(55) C(56) 124(1) . . . yes
O(2') C(55) C(56') 77(2) . . . yes
O(2') C(55) C(56) 125(2) . . . yes
C(56') C(55) C(56) 50(3) . . . yes
O(2') C(56') C(55) 53(2) . . . yes
O(2') C(56') C(56) 109(4) . . . yes
C(55) C(56') C(56) 57(3) . . . yes
C(55) C(56) C(56') 72(2) . . . yes

loop_
_geom_bond_atom_site_label_1
_geom_bond_atom_site_label_2
_geom_bond_distance
_geom_bond_site_symmetry_1
_geom_bond_site_symmetry_2
_geom_bond_publ_flag
Ru Cl(1) 2.399(2) . . yes
Ru P(1) 2.353(2) . . yes
Ru P(2) 2.373(2) . . yes
Ru N(1) 2.123(5) . . yes
Ru N(3) 2.071(5) . . yes
Ru N(5) 2.132(5) . . yes
Cl(2) Cl(3) 1.166 . . yes
Cl(2) Cl(4) 2.190 . . yes
Cl(2) C(54) 1.150 . . yes
Cl(3) Cl(4) 1.740 . . yes
Cl(3) Cl(5) 2.255 . . yes
Cl(4) Cl(5) 0.802 . . yes
Cl(4) Cl(6) 2.326 . . yes
Cl(5) Cl(6) 1.536 . . yes
P(1) C(11) 1.821(7) . . yes
P(1) C(17) 1.846(6) . . yes
P(1) C(23) 1.835(7) . . yes
P(2) C(29) 1.847(6) . . yes
P(2) C(35) 1.850(7) . . yes
P(2) C(41) 1.835(6) . . yes
P(3) C(48) 1.91(1) . . yes
P(3) C(48) 1.91(1) . 2 yes
P(3) C(48) 1.91(1) . 3 yes
P(4) O(4) 1.53(8) . . yes
P(4) C(47) 1.90(1) . . yes
P(4) C(47) 1.90(1) . 2 yes
P(4) C(47) 1.90(1) . 3 yes
O(1) C(53) 0.93(6) . . yes
O(2) O(2') 0.84(4) . . yes
O(2) C(55) 1.45(2) . . yes
O(2') C(55) 1.46(4) . . yes
O(2') C(56') 1.77(5) . . yes
N(1) N(2) 1.374(7) . . yes
N(1) C(1) 1.327(8) . . yes
N(2) C(3) 1.353(8) . . yes
N(2) C(10) 1.452(8) . . yes
N(3) N(4) 1.353(7) . . yes
N(3) C(4) 1.333(8) . . yes
N(4) C(6) 1.342(8) . . yes
N(4) C(10) 1.424(8) . . yes
N(5) N(6) 1.370(7) . . yes
N(5) C(7) 1.313(8) . . yes
N(6) C(9) 1.355(9) . . yes
N(6) C(10) 1.448(8) . . yes
C(1) C(2) 1.39(1) . . yes
C(1) H(1) 0.95 . . no
C(2) C(3) 1.34(1) . . yes
C(2) H(2) 0.95 . . no
C(3) H(3) 0.95 . . no
C(4) C(5) 1.381(9) . . yes
C(4) H(4) 0.95 . . no
C(5) C(6) 1.349(9) . . yes
C(5) H(5) 0.95 . . no
C(6) H(6) 0.95 . . no
C(7) C(8) 1.38(1) . . yes
C(7) H(7) 0.95 . . no
C(8) C(9) 1.35(1) . . yes
C(8) H(8) 0.95 . . no
C(9) H(9) 0.95 . . no
C(10) H(59) 0.95 . . no
C(11) C(12) 1.365(9) . . yes
C(11) C(16) 1.424(9) . . yes
C(12) C(13) 1.375(9) . . yes
C(12) H(10) 0.95 . . no
C(13) C(14) 1.37(1) . . yes
C(13) H(11) 0.95 . . no
C(14) C(15) 1.36(1) . . yes
C(14) H(12) 0.95 . . no
C(15) C(16) 1.41(1) . . yes
C(15) H(13) 0.95 . . no
C(16) H(14) 0.95 . . no
C(17) C(18) 1.372(9) . . yes
C(17) C(22) 1.356(9) . . yes
C(18) C(19) 1.386(9) . . yes
C(18) H(15) 0.95 . . no
C(19) C(20) 1.35(1) . . yes
C(19) H(16) 0.95 . . no
C(20) C(21) 1.35(1) . . yes
C(20) H(17) 0.95 . . no
C(21) C(22) 1.402(9) . . yes
C(21) H(18) 0.95 . . no
C(22) H(19) 0.95 . . no
C(23) C(24) 1.383(9) . . yes
C(23) C(28) 1.381(9) . . yes
C(24) C(25) 1.41(1) . . yes
C(24) H(24) 0.95 . . no
C(25) C(26) 1.39(1) . . yes
C(25) H(23) 0.95 . . no
C(26) C(27) 1.36(1) . . yes
C(26) H(22) 0.95 . . no
C(27) C(28) 1.389(9) . . yes
C(27) H(21) 0.95 . . no
C(28) H(20) 0.95 . . no
C(29) C(30) 1.396(9) . . yes
C(29) C(34) 1.362(9) . . yes
C(30) C(31) 1.359(9) . . yes
C(30) H(39) 0.95 . . no
C(31) C(32) 1.37(1) . . yes
C(31) H(38) 0.95 . . no
C(32) C(33) 1.36(1) . . yes
C(32) H(37) 0.95 . . no
C(33) C(34) 1.37(1) . . yes
C(33) H(36) 0.95 . . no
C(34) H(35) 0.95 . . no
C(35) C(36) 1.391(9) . . yes
C(35) C(40) 1.376(9) . . yes
C(36) C(37) 1.40(1) . . yes
C(36) H(30) 0.95 . . no
C(37) C(38) 1.38(1) . . yes
C(37) H(31) 0.95 . . no
C(38) C(39) 1.39(1) . . yes
C(38) H(32) 0.95 . . no
C(39) C(40) 1.38(1) . . yes
C(39) H(33) 0.95 . . no
C(40) H(34) 0.95 . . no
C(41) C(42) 1.405(9) . . yes
C(41) C(46) 1.371(9) . . yes
C(42) C(43) 1.380(9) . . yes
C(42) H(29) 0.95 . . no
C(43) C(44) 1.39(1) . . yes
C(43) H(28) 0.95 . . no
C(44) C(45) 1.36(1) . . yes
C(44) H(27) 0.95 . . no
C(45) C(46) 1.387(9) . . yes
C(45) H(26) 0.95 . . no
C(46) H(25) 0.95 . . no
C(47) C(48) 1.32(2) . . yes
C(47) C(52) 1.35(2) . . yes
C(48) C(49) 1.32(2) . . yes
C(49) C(50) 1.36(2) . . yes
C(49) H(53) 0.95 . . no
C(50) C(51) 1.38(2) . . yes
C(50) H(52) 0.95 . . no
C(51) C(52) 1.34(1) . . yes
C(51) H(51) 0.95 . . no
C(52) H(50) 0.95 . . no
C(53) C(54) 1.60(4) . . yes
C(55) C(56') 1.40(4) . . yes
C(55) C(56) 1.24(3) . . yes
C(56') C(56) 1.13(5) . . yes

loop_
_geom_contact_atom_site_label_1
_geom_contact_atom_site_label_2
_geom_contact_distance
_geom_contact_site_symmetry_1
_geom_contact_site_symmetry_2
_geom_contact_publ_flag
Cl(2) C(54) 3.3726 . 2 no
Cl(2) C(6) 3.522(8) . 3 no
Cl(3) C(6) 3.589(8) . 3 no
Cl(4) C(25) 3.361(9) . 6_656 no
Cl(4) C(9) 3.477(7) . 2 no
Cl(5) C(9) 3.513(7) . 2 no
Cl(5) C(25) 3.543(9) . 6_656 no
Cl(5) C(8) 3.568(9) . 2 no
P(3) P(3) 3.29(1) . 4 no
O(1) O(3) 2.97(4) . . no
O(1) O(2) 3.03(3) . 4_656 no
O(1) O(2') 3.07(5) . 4_656 no
O(1) C(10) 3.36(2) . 3 no
O(1) C(3) 3.42(2) . 2 no
O(1) C(6) 3.47(2) . 3 no
O(1) C(53) 3.50(3) . 2 no
O(1) C(3) 3.58(2) . 3 no
O(2) C(27) 3.28(1) . 6_656 no
O(2) C(28) 3.437(8) . 6_656 no
C(3) C(53) 3.40(3) . 3 no
C(6) C(53) 3.41(2) . 2 no
C(6) C(54) 3.496(8) . 2 no
C(8) C(31) 3.50(1) . 5_566 no
C(10) C(54) 3.552(7) . 2 no
C(44) C(51) 3.58(1) . 2_565 no
C(53) C(54) 3.46(3) . 3 no
C(54) C(54) 3.0278 . 2 no
C(54) C(54) 3.0278 . 3 no

loop_
_geom_torsion_atom_site_label_1
_geom_torsion_atom_site_label_2
_geom_torsion_atom_site_label_3
_geom_torsion_atom_site_label_4
_geom_torsion_site_symmetry_1
_geom_torsion_site_symmetry_2
_geom_torsion_site_symmetry_3
_geom_torsion_site_symmetry_4
_geom_torsion
_geom_torsion_publ_flag
Ru P(1) C(11) C(12) . . . . -6.4(7) no
Ru P(1) C(11) C(16) . . . . 179.4(5) no
Ru P(1) C(17) C(18) . . . . 79.8(6) no
Ru P(1) C(17) C(22) . . . . -96.7(6) no
Ru P(1) C(23) C(24) . . . . -120.0(5) no
Ru P(1) C(23) C(28) . . . . 53.8(6) no
Ru P(2) C(29) C(30) . . . . 38.7(6) no
Ru P(2) C(29) C(34) . . . . -145.2(6) no
Ru P(2) C(35) C(36) . . . . -129.4(5) no
Ru P(2) C(35) C(40) . . . . 53.9(6) no
Ru P(2) C(41) C(42) . . . . 54.4(6) no
Ru P(2) C(41) C(46) . . . . -125.6(5) no
Ru N(1) N(2) C(3) . . . . 166.6(5) no
Ru N(1) N(2) C(10) . . . . 8.0(7) no
Ru N(1) C(1) C(2) . . . . -164.8(5) no
Ru N(3) N(4) C(6) . . . . -177.8(5) no
Ru N(3) N(4) C(10) . . . . -2.7(8) no
Ru N(3) C(4) C(5) . . . . 177.6(5) no
Ru N(5) N(6) C(9) . . . . -177.8(5) no
Ru N(5) N(6) C(10) . . . . -10.7(7) no
Ru N(5) C(7) C(8) . . . . 179.0(5) no
Cl(1) Ru P(1) C(11) . . . . 58.8(3) no
Cl(1) Ru P(1) C(17) . . . . -56.3(2) no
Cl(1) Ru P(1) C(23) . . . . -172.5(2) no
Cl(1) Ru P(2) C(29) . . . . -137.5(2) no
Cl(1) Ru P(2) C(35) . . . . 107.5(2) no
Cl(1) Ru P(2) C(41) . . . . -10.2(2) no
Cl(1) Ru N(1) N(2) . . . . -141.8(4) no
Cl(1) Ru N(1) C(1) . . . . 22.7(6) no
Cl(1) Ru N(3) N(4) . . . . -4(2) no
Cl(1) Ru N(3) C(4) . . . . 178.4(9) no
Cl(1) Ru N(5) N(6) . . . . 141.3(4) no
Cl(1) Ru N(5) C(7) . . . . -37.9(7) no
Cl(2) Cl(3) Cl(4) Cl(5) . . . . -113.8924 no
Cl(2) Cl(3) Cl(4) Cl(6) . . . . -105.9267 no
Cl(2) Cl(3) Cl(5) Cl(4) . . . . 68.7982 no
Cl(2) Cl(3) Cl(5) Cl(6) . . . . -96.7523 no
Cl(2) Cl(4) Cl(3) Cl(5) . . . . 113.8924 no
Cl(2) Cl(4) Cl(5) Cl(3) . . . . -37.8954 no
Cl(2) Cl(4) Cl(5) Cl(6) . . . . 21.6878 no
Cl(2) Cl(4) Cl(6) Cl(5) . . . . -160.2984 no
Cl(2) C(54) C(53) O(1) . . . . -105(3) no
Cl(3) Cl(2) Cl(4) Cl(5) . . . . 87.9853 no
Cl(3) Cl(2) Cl(4) Cl(6) . . . . 91.5247 no
Cl(3) Cl(2) C(54) C(53) . . . . 35(2) no
Cl(3) Cl(4) Cl(2) C(54) . . . . 159.0971 no
Cl(3) Cl(4) Cl(5) Cl(6) . . . . 59.5832 no
Cl(3) Cl(4) Cl(6) Cl(5) . . . . -124.1898 no
Cl(3) Cl(5) Cl(4) Cl(6) . . . . -59.5832 no
Cl(3) Cl(5) Cl(6) Cl(4) . . . . 49.3890 no
Cl(4) Cl(2) Cl(3) Cl(5) . . . . -16.7014 no
Cl(4) Cl(2) C(54) C(53) . . . . -40(2) no
Cl(4) Cl(3) Cl(2) C(54) . . . . -87.7196 no
Cl(4) Cl(3) Cl(5) Cl(6) . . . . -165.5505 no
Cl(5) Cl(3) Cl(2) C(54) . . . . -104.4210 no
Cl(5) Cl(3) Cl(4) Cl(6) . . . . 7.9657 no
Cl(5) Cl(4) Cl(2) C(54) . . . . -112.9176 no
Cl(6) Cl(4) Cl(2) C(54) . . . . -109.3782 no
P(1) Ru P(2) C(29) . . . . -46.3(3) no
P(1) Ru P(2) C(35) . . . . -161.4(2) no
P(1) Ru P(2) C(41) . . . . 81.0(2) no
P(1) Ru N(1) N(2) . . . . 128.2(4) no
P(1) Ru N(1) C(1) . . . . -67.4(6) no
P(1) Ru N(3) N(4) . . . . -126.5(4) no
P(1) Ru N(3) C(4) . . . . 55.9(6) no
P(1) Ru N(5) N(6) . . . . 58.2(9) no
P(1) Ru N(5) C(7) . . . . -120.9(8) no
P(1) C(11) C(12) C(13) . . . . -174.9(6) no
P(1) C(11) C(16) C(15) . . . . 176.0(6) no
P(1) C(17) C(18) C(19) . . . . -176.2(6) no
P(1) C(17) C(22) C(21) . . . . 175.3(6) no
P(1) C(23) C(24) C(25) . . . . 174.9(5) no
P(1) C(23) C(28) C(27) . . . . -176.0(6) no
P(2) Ru P(1) C(11) . . . . -36.2(3) no
P(2) Ru P(1) C(17) . . . . -151.2(2) no
P(2) Ru P(1) C(23) . . . . 92.5(3) no
P(2) Ru N(1) N(2) . . . . -43.7(9) no
P(2) Ru N(1) C(1) . . . . 120.7(7) no
P(2) Ru N(3) N(4) . . . . 129.5(4) no
P(2) Ru N(3) C(4) . . . . -48.1(6) no
P(2) Ru N(5) N(6) . . . . -123.9(4) no
P(2) Ru N(5) C(7) . . . . 57.0(7) no
P(2) C(29) C(30) C(31) . . . . 177.6(6) no
P(2) C(29) C(34) C(33) . . . . -178.1(6) no
P(2) C(35) C(36) C(37) . . . . 179.9(6) no
P(2) C(35) C(40) C(39) . . . . 179.1(6) no
P(2) C(41) C(42) C(43) . . . . 178.5(6) no
P(2) C(41) C(46) C(45) . . . . 179.9(5) no
P(3) C(48) C(47) P(4) . . . . -37(1) no
P(3) C(48) C(47) C(52) . . . . 157(1) no
P(3) C(48) C(49) C(50) . . . . -154(1) no
P(3) C(48) C(47) P(4) . 2 2 . -37(1) no
P(3) C(48) C(47) C(52) . 2 2 2 157(1) no
P(3) C(48) C(49) C(50) . 2 2 2 -154(1) no
P(3) C(48) C(47) P(4) . 3 3 . -37(1) no
P(3) C(48) C(47) C(52) . 3 3 3 157(1) no
P(3) C(48) C(49) C(50) . 3 3 3 -154(1) no
P(4) C(47) C(48) C(49) . . . . 160(1) no
P(4) C(47) C(52) C(51) . . . . -158(1) no
P(4) C(47) C(48) C(49) . 2 2 2 160(1) no
P(4) C(47) C(52) C(51) . 2 2 2 -158(1) no
P(4) C(47) C(48) C(49) . 3 3 3 160(1) no
P(4) C(47) C(52) C(51) . 3 3 3 -158(1) no
O(2) O(2') C(55) C(56') . . . . -114(3) no
O(2) O(2') C(55) C(56) . . . . -100(3) no
O(2) O(2') C(56') C(55) . . . . 61(3) no
O(2) O(2') C(56') C(56) . . . . 48(5) no
O(2) C(55) O(2') C(56') . . . . 114(3) no
O(2) C(55) C(56') O(2') . . . . -30(2) no
O(2) C(55) C(56') C(56) . . . . 134(2) no
O(2) C(55) C(56) C(56') . . . . -59(3) no
O(2') O(2) C(55) C(56') . . . . 63(3) no
O(2') O(2) C(55) C(56) . . . . 104(3) no
O(2') C(55) C(56') C(56) . . . . 165(3) no
O(2') C(55) C(56) C(56') . . . . -18(4) no
O(2') C(56') C(55) C(56) . . . . -165(3) no
O(2') C(56') C(56) C(55) . . . . 13(2) no
O(4) P(4) C(47) C(48) . . . . -153(1) no
O(4) P(4) C(47) C(52) . . . . 11(2) no
O(4) P(4) C(47) C(48) . . 2 2 -153(1) no
O(4) P(4) C(47) C(52) . . 2 2 11(2) no
O(4) P(4) C(47) C(48) . . 3 3 -153(1) no
O(4) P(4) C(47) C(52) . . 3 3 11(2) no
N(1) Ru P(1) C(11) . . . . 145.7(3) no
N(1) Ru P(1) C(17) . . . . 30.7(3) no
N(1) Ru P(1) C(23) . . . . -85.6(3) no
N(1) Ru P(2) C(29) . . . . 125.3(7) no
N(1) Ru P(2) C(35) . . . . 10.3(7) no
N(1) Ru P(2) C(41) . . . . -107.3(7) no
N(1) Ru N(3) N(4) . . . . -37.5(4) no
N(1) Ru N(3) C(4) . . . . 144.9(6) no
N(1) Ru N(5) N(6) . . . . 54.0(4) no
N(1) Ru N(5) C(7) . . . . -125.1(7) no
N(1) N(2) C(3) C(2) . . . . 3.0(8) no
N(1) N(2) C(10) N(4) . . . . -64.7(8) no
N(1) N(2) C(10) N(6) . . . . 58.0(7) no
N(1) C(1) C(2) C(3) . . . . 0.7(9) no
N(2) N(1) Ru N(3) . . . . 34.4(4) no
N(2) N(1) Ru N(5) . . . . -52.7(4) no
N(2) N(1) C(1) C(2) . . . . 1.0(8) no
N(2) C(3) C(2) C(1) . . . . -2.2(9) no
N(2) C(10) N(4) N(3) . . . . 62.6(8) no
N(2) C(10) N(4) C(6) . . . . -123.2(8) no
N(2) C(10) N(6) N(5) . . . . -56.4(8) no
N(2) C(10) N(6) C(9) . . . . 108.0(8) no
N(3) Ru P(1) C(11) . . . . -127.0(3) no
N(3) Ru P(1) C(17) . . . . 117.9(3) no
N(3) Ru P(1) C(23) . . . . 1.6(3) no
N(3) Ru P(2) C(29) . . . . 47.5(3) no
N(3) Ru P(2) C(35) . . . . -67.5(3) no
N(3) Ru P(2) C(41) . . . . 174.9(3) no
N(3) Ru N(1) C(1) . . . . -161.2(7) no
N(3) Ru N(5) N(6) . . . . -33.8(4) no
N(3) Ru N(5) C(7) . . . . 147.0(7) no
N(3) N(4) C(6) C(5) . . . . -0.5(9) no
N(3) N(4) C(10) N(6) . . . . -59.0(8) no
N(3) C(4) C(5) C(6) . . . . 0.0(9) no
N(4) N(3) Ru N(5) . . . . 41.1(4) no
N(4) N(3) C(4) C(5) . . . . -0.3(7) no
N(4) C(6) C(5) C(4) . . . . 0.3(9) no
N(4) C(10) N(2) C(3) . . . . 140.5(7) no
N(4) C(10) N(6) N(5) . . . . 66.5(8) no
N(4) C(10) N(6) C(9) . . . . -129.1(8) no
N(5) Ru P(1) C(11) . . . . 141.7(7) no
N(5) Ru P(1) C(17) . . . . 26.6(8) no
N(5) Ru P(1) C(23) . . . . -89.6(7) no
N(5) Ru P(2) C(29) . . . . 134.1(3) no
N(5) Ru P(2) C(35) . . . . 19.1(3) no
N(5) Ru P(2) C(41) . . . . -98.5(3) no
N(5) Ru N(1) C(1) . . . . 111.7(7) no
N(5) Ru N(3) C(4) . . . . -136.6(7) no
N(5) N(6) C(9) C(8) . . . . -2.4(9) no
N(5) C(7) C(8) C(9) . . . . -1(1) no
N(6) N(5) C(7) C(8) . . . . -0.2(8) no
N(6) C(9) C(8) C(7) . . . . 2(1) no
N(6) C(10) N(2) C(3) . . . . -96.7(8) no
N(6) C(10) N(4) C(6) . . . . 115.2(8) no
C(1) N(1) N(2) C(3) . . . . -2.4(7) no
C(1) N(1) N(2) C(10) . . . . -161.0(6) no
C(2) C(3) N(2) C(10) . . . . 159.4(7) no
C(4) N(3) N(4) C(6) . . . . 0.5(8) no
C(4) N(3) N(4) C(10) . . . . 175.6(6) no
C(5) C(6) N(4) C(10) . . . . -175.2(7) no
C(7) N(5) N(6) C(9) . . . . 1.6(8) no
C(7) N(5) N(6) C(10) . . . . 168.7(6) no
C(8) C(9) N(6) C(10) . . . . -167.9(7) no
C(11) P(1) C(17) C(18) . . . . -50.0(6) no
C(11) P(1) C(17) C(22) . . . . 133.5(6) no
C(11) P(1) C(23) C(24) . . . . 17.0(6) no
C(11) P(1) C(23) C(28) . . . . -169.2(5) no
C(11) C(12) C(13) C(14) . . . . 0(1) no
C(11) C(16) C(15) C(14) . . . . -2(1) no
C(12) C(11) P(1) C(17) . . . . 116.8(6) no
C(12) C(11) P(1) C(23) . . . . -138.1(6) no
C(12) C(11) C(16) C(15) . . . . 2(1) no
C(12) C(13) C(14) C(15) . . . . 1(1) no
C(13) C(12) C(11) C(16) . . . . -1(1) no
C(13) C(14) C(15) C(16) . . . . 1(2) no
C(16) C(11) P(1) C(17) . . . . -57.3(6) no
C(16) C(11) P(1) C(23) . . . . 47.7(6) no
C(17) P(1) C(23) C(24) . . . . 117.5(6) no
C(17) P(1) C(23) C(28) . . . . -68.7(6) no
C(17) C(18) C(19) C(20) . . . . 1(1) no
C(17) C(22) C(21) C(20) . . . . 0(1) no
C(18) C(17) P(1) C(23) . . . . -157.9(6) no
C(18) C(17) C(22) C(21) . . . . -1(1) no
C(18) C(19) C(20) C(21) . . . . -2(1) no
C(19) C(18) C(17) C(22) . . . . 1(1) no
C(19) C(20) C(21) C(22) . . . . 1(1) no
C(22) C(17) P(1) C(23) . . . . 25.6(7) no
C(23) C(24) C(25) C(26) . . . . 0(1) no
C(23) C(28) C(27) C(26) . . . . 1(1) no
C(24) C(23) C(28) C(27) . . . . -2(1) no
C(24) C(25) C(26) C(27) . . . . -1(1) no
C(25) C(24) C(23) C(28) . . . . 1(1) no
C(25) C(26) C(27) C(28) . . . . 0(1) no
C(29) P(2) C(35) C(36) . . . . 101.5(6) no
C(29) P(2) C(35) C(40) . . . . -75.1(6) no
C(29) P(2) C(41) C(42) . . . . -168.9(5) no
C(29) P(2) C(41) C(46) . . . . 11.1(6) no
C(29) C(30) C(31) C(32) . . . . 0(1) no
C(29) C(34) C(33) C(32) . . . . 1(1) no
C(30) C(29) P(2) C(35) . . . . 159.2(5) no
C(30) C(29) P(2) C(41) . . . . -96.4(6) no
C(30) C(29) C(34) C(33) . . . . -2(1) no
C(30) C(31) C(32) C(33) . . . . 0(1) no
C(31) C(30) C(29) C(34) . . . . 1(1) no
C(31) C(32) C(33) C(34) . . . . 0(1) no
C(34) C(29) P(2) C(35) . . . . -24.7(7) no
C(34) C(29) P(2) C(41) . . . . 79.7(7) no
C(35) P(2) C(41) C(42) . . . . -67.2(6) no
C(35) P(2) C(41) C(46) . . . . 112.7(6) no
C(35) C(36) C(37) C(38) . . . . 2(1) no
C(35) C(40) C(39) C(38) . . . . 0(1) no
C(36) C(35) P(2) C(41) . . . . -1.7(7) no
C(36) C(35) C(40) C(39) . . . . 2(1) no
C(36) C(37) C(38) C(39) . . . . 0(1) no
C(37) C(36) C(35) C(40) . . . . -3(1) no
C(37) C(38) C(39) C(40) . . . . -1(1) no
C(40) C(35) P(2) C(41) . . . . -178.4(5) no
C(41) C(42) C(43) C(44) . . . . 1(1) no
C(41) C(46) C(45) C(44) . . . . 2(1) no
C(42) C(41) C(46) C(45) . . . . 0(1) no
C(42) C(43) C(44) C(45) . . . . 0(1) no
C(43) C(42) C(41) C(46) . . . . -1(1) no
C(43) C(44) C(45) C(46) . . . . -2(1) no
C(47) P(4) C(47) C(48) . . 2 2 84(1) no
C(47) P(4) C(47) C(52) . . 2 2 -112(2) no
C(47) P(4) C(47) C(48) . . 3 3 -30(1) no
C(47) P(4) C(47) C(52) . . 3 3 135(2) no
C(47) C(48) P(3) C(48) . . . 2 83(1) no
C(47) C(48) P(3) C(48) . . . 3 -30(1) no
C(47) C(48) C(49) C(50) . . . . 4(3) no
C(47) C(52) C(51) C(50) . . . . -1(2) no
C(48) P(3) C(48) C(49) . . 2 2 130(2) no
C(48) P(3) C(48) C(49) . . 3 3 -117(2) no
C(48) C(47) C(52) C(51) . . . . 5(3) no
C(48) C(49) C(50) C(51) . . . . 0(2) no
C(49) C(48) C(47) C(52) . . . . -6(3) no
C(49) C(50) C(51) C(52) . . . . -2(2) no
C(55) O(2) O(2') C(56') . . . . -45(2) no
C(55) O(2') C(56') C(56) . . . . -14(3) no
C(56') O(2') C(55) C(56) . . . . 14(3) no
